data_2216698
loop_
_publ_author_name
'Suchada Chantrapromma'
'Boonwasana Jindawong'
'Hoong-Kun Fun'

_publ_section_title
;
 2-[(<i>E</i>)-2-(4-Hydroxy-3-methoxyphenyl)ethenyl]-1-methylquinolinium
 4-methylbenzenesulfonate
;
_journal_coeditor_code NG2386
_journal_issue 12
_journal_name_full 'Acta Crystallographica Section E'
_journal_page_first o4928
_journal_page_last o4929
_journal_paper_doi 10.1107/S1600536807061922
_journal_volume 63
_journal_year 2007
_chemical_formula_iupac 'C19 H18 N O2 +, C7 H7 O3 S -'
_chemical_formula_moiety 'C19 H18 N O2 +, C7 H7 O3 S -'
_chemical_formula_sum 'C26 H25 N O5 S'
_chemical_formula_weight 463.53
_chemical_melting_point 536.5(5)
_chemical_name_systematic
;
2-[(<i>E</i>)-2-(4-Hydroxy-3-methoxyphenyl)ethenyl]-1-methylquinolinium
4-methylbenzenesulfonate
;
_space_group_IT_number 7
_symmetry_cell_setting monoclinic
_symmetry_space_group_name_Hall 'P -2yc'
_symmetry_space_group_name_H-M 'P 1 c 1'
_atom_sites_solution_hydrogens geom
_atom_sites_solution_primary direct
_atom_sites_solution_secondary difmap
_audit_creation_method SHELXL-97
_cell_angle_alpha 90.00
_cell_angle_beta 106.507(3)
_cell_angle_gamma 90.00
_cell_formula_units_Z 2
_cell_length_a 6.9237(5)
_cell_length_b 11.1007(7)
_cell_length_c 15.1376(9)
_cell_measurement_reflns_used 3665
_cell_measurement_temperature 297(2)
_cell_measurement_theta_max 25.00
_cell_measurement_theta_min 1.83
_cell_volume 1115.49(13)
_computing_cell_refinement 'SAINT (Siemens, 1996)'
_computing_data_collection 'SMART (Siemens, 1996)'
_computing_data_reduction 'SAINT (Siemens, 1996)'
_computing_molecular_graphics 'SHELXTL (Sheldrick, 1997)'
_computing_publication_material
;
SHELXTL and PLATON (Spek, 2003)
;
_computing_structure_refinement 'SHELXTL  (Sheldrick, 1997)'
_computing_structure_solution 'SHELXTL (Sheldrick, 1997)'
_diffrn_ambient_temperature 297(2)
_diffrn_detector_area_resol_mean 8.33
_diffrn_measured_fraction_theta_full 0.994
_diffrn_measured_fraction_theta_max 0.994
_diffrn_measurement_device_type
;
Siemens SMART CCD area detector diffractometer
;
_diffrn_measurement_method '\w scans'
_diffrn_radiation_monochromator graphite
_diffrn_radiation_source 'medium-focus sealed tube'
_diffrn_radiation_type MoK\a
_diffrn_radiation_wavelength 0.71073
_diffrn_reflns_av_R_equivalents 0.0140
_diffrn_reflns_av_sigmaI/netI 0.0221
_diffrn_reflns_limit_h_max 8
_diffrn_reflns_limit_h_min -8
_diffrn_reflns_limit_k_max 13
_diffrn_reflns_limit_k_min -9
_diffrn_reflns_limit_l_max 17
_diffrn_reflns_limit_l_min -17
_diffrn_reflns_number 5512
_diffrn_reflns_theta_full 25.00
_diffrn_reflns_theta_max 25.00
_diffrn_reflns_theta_min 1.83
_diffrn_standards_decay_% neligible
_exptl_absorpt_coefficient_mu 0.184
_exptl_absorpt_correction_T_max 0.9764
_exptl_absorpt_correction_T_min 0.9006
_exptl_absorpt_correction_type empirical
_exptl_absorpt_process_details '(SADABS; Sheldrick, 1996)'
_exptl_crystal_colour Brown
_exptl_crystal_density_diffrn 1.380
_exptl_crystal_density_method 'not measured'
_exptl_crystal_description Block
_exptl_crystal_F_000 488
_exptl_crystal_size_max 0.58
_exptl_crystal_size_mid 0.23
_exptl_crystal_size_min 0.13
_refine_diff_density_max 0.141
_refine_diff_density_min -0.171
_refine_ls_abs_structure_details 'Flack (Flack, 1983) parameter from 1698 Friedel pairs'
_refine_ls_abs_structure_Flack 0.03(6)
_refine_ls_extinction_coef 0.014(2)
_refine_ls_extinction_expression Fc^*^=kFc[1+0.001xFc^2^\l^3^/sin(2\q)]^-1/4^
_refine_ls_extinction_method SHELXL
_refine_ls_goodness_of_fit_ref 1.067
_refine_ls_hydrogen_treatment mixed
_refine_ls_matrix_type full
_refine_ls_number_parameters 306
_refine_ls_number_reflns 3665
_refine_ls_number_restraints 2
_refine_ls_restrained_S_all 1.067
_refine_ls_R_factor_all 0.0303
_refine_ls_R_factor_gt 0.0298
_refine_ls_shift/su_max 0.001
_refine_ls_shift/su_mean <0.001
_refine_ls_structure_factor_coef Fsqd
_refine_ls_weighting_details 'calc w=1/[\s^2^(Fo^2^)+(0.0454P)^2^+0.1204P] where P=(Fo^2^+2Fc^2^)/3'
_refine_ls_weighting_scheme calc
_refine_ls_wR_factor_gt 0.0770
_refine_ls_wR_factor_ref 0.0779
_reflns_number_gt 3582
_reflns_number_total 3665
_reflns_threshold_expression I>2\s(I)
_cod_data_source_file ng2386.cif
_cod_data_source_block I
_cod_depositor_comments
;
The following automatic conversions were performed:
'_symmetry_cell_setting' value 'Monoclinic' changed to 'monoclinic'
according to '/home/saulius/struct/CIF-dictionaries/cif_core.dic'
dictionary named 'cif_core.dic' version 2.4.1 from 2010-06-29.

Automatic conversion script
Id: cif_fix_enum 1527 2010-12-29 10:47:43Z saulius 

The following automatic conversions were performed:

'_chemical_melting_point' value '536-537' was changed to '536.5(5)' -
the average value was taken and precision was estimated.

Automatic conversion script
Id: cif_fix_values 1646 2011-03-28 12:23:43Z adriana 

The following automatic conversions were performed:

'_chemical_melting_point' value '536-537' was changed to '536.5(5)' -
the average value was taken and precision was
estimated.

'_symmetry_cell_setting' value 'Monoclinic' changed to
'monoclinic' according to
/home/saulius/struct/CIF-dictionaries/cif_core.dic dictionary named
'cif_core.dic' version 2.4.1 from 2010-06-29.

Automatic conversion script
Id: cif_fix_values 1715 2011-07-08 13:25:40Z adriana 
;
_cod_original_sg_symbol_H-M 'P c'
_cod_database_code 2216698
_cod_database_fobs_code 2216698

loop_
_symmetry_equiv_pos_as_xyz
'x, y, z'
'x, -y, z+1/2'

loop_
_atom_site_type_symbol
_atom_site_label
_atom_site_fract_x
_atom_site_fract_y
_atom_site_fract_z
_atom_site_U_iso_or_equiv
_atom_site_adp_type
_atom_site_calc_flag
_atom_site_refinement_flags
_atom_site_occupancy
S S1 0.51215(8) 0.16189(4) 0.46563(4) 0.04787(14) Uani d . 1
O O1 1.3315(2) 0.25370(12) 1.22793(10) 0.0551(4) Uani d . 1
O O2 1.4831(2) 0.45553(14) 1.31606(9) 0.0548(4) Uani d . 1
H H1O2 1.488(4) 0.389(3) 1.341(2) 0.075(8) Uiso d . 1
O O3 0.3069(2) 0.15382(15) 0.46956(12) 0.0705(5) Uani d . 1
O O4 0.5685(3) 0.06935(13) 0.41122(11) 0.0669(5) Uani d . 1
O O5 0.5642(3) 0.28182(14) 0.44182(11) 0.0699(5) Uani d . 1
N N1 0.8616(2) 0.68273(13) 0.74870(10) 0.0354(3) Uani d . 1
C C1 0.7701(2) 0.68972(16) 0.65437(12) 0.0348(4) Uani d . 1
C C2 0.7145(3) 0.80009(17) 0.60887(14) 0.0448(4) Uani d . 1
H H2A 0.7363 0.8718 0.6420 0.054 Uiso calc R 1
C C3 0.6282(3) 0.8017(2) 0.51536(15) 0.0538(5) Uani d . 1
H H3A 0.5942 0.8751 0.4854 0.065 Uiso calc R 1
C C4 0.5903(3) 0.6950(2) 0.46436(14) 0.0570(6) Uani d . 1
H H4A 0.5294 0.6977 0.4012 0.068 Uiso calc R 1
C C5 0.6423(3) 0.58759(19) 0.50710(13) 0.0478(5) Uani d . 1
H H5A 0.6161 0.5168 0.4729 0.057 Uiso calc R 1
C C6 0.7353(3) 0.58215(16) 0.60236(12) 0.0379(4) Uani d . 1
C C7 0.8007(3) 0.47260(16) 0.64732(13) 0.0433(4) Uani d . 1
H H7A 0.7750 0.4007 0.6146 0.052 Uiso calc R 1
C C8 0.9009(3) 0.47140(17) 0.73804(13) 0.0447(4) Uani d . 1
H H8A 0.9499 0.3988 0.7663 0.054 Uiso calc R 1
C C9 0.9326(3) 0.57791(15) 0.79059(13) 0.0386(4) Uani d . 1
C C10 1.0436(3) 0.57780(17) 0.88764(12) 0.0458(4) Uani d . 1
H H10A 1.1008 0.6499 0.9137 0.055 Uiso calc R 1
C C11 1.0685(3) 0.48202(17) 0.94132(12) 0.0424(4) Uani d . 1
H H11A 1.0112 0.4105 0.9140 0.051 Uiso calc R 1
C C12 1.1766(3) 0.47696(16) 1.03886(12) 0.0401(4) Uani d . 1
C C13 1.1981(3) 0.36561(16) 1.08431(13) 0.0401(4) Uani d . 1
H H13A 1.1433 0.2968 1.0517 0.048 Uiso calc R 1
C C14 1.2991(3) 0.35693(16) 1.17639(13) 0.0396(4) Uani d . 1
C C15 1.3805(3) 0.45985(16) 1.22647(12) 0.0395(4) Uani d . 1
C C16 1.3588(3) 0.56993(17) 1.18148(13) 0.0442(4) Uani d . 1
H H16A 1.4127 0.6389 1.2142 0.053 Uiso calc R 1
C C17 1.2590(3) 0.57861(16) 1.08940(13) 0.0427(4) Uani d . 1
H H17A 1.2462 0.6533 1.0604 0.051 Uiso calc R 1
C C18 0.8755(3) 0.79311(18) 0.80513(14) 0.0514(5) Uani d . 1
H H18A 0.8529 0.7730 0.8631 0.077 Uiso calc R 1
H H18B 0.7756 0.8500 0.7731 0.077 Uiso calc R 1
H H18C 1.0071 0.8279 0.8158 0.077 Uiso calc R 1
C C19 1.2710(4) 0.14166(19) 1.18306(17) 0.0551(6) Uani d . 1
H H19A 1.3077 0.0775 1.2271 0.083 Uiso calc R 1
H H19B 1.3367 0.1303 1.1357 0.083 Uiso calc R 1
H H19C 1.1277 0.1416 1.1560 0.083 Uiso calc R 1
C C20 0.6664(3) 0.14174(15) 0.58113(14) 0.0414(4) Uani d . 1
C C21 0.8739(3) 0.14691(19) 0.60100(17) 0.0559(5) Uani d . 1
H H21A 0.9342 0.1568 0.5539 0.067 Uiso calc R 1
C C22 0.9915(4) 0.1372(2) 0.69183(19) 0.0662(7) Uani d . 1
H H22A 1.1309 0.1423 0.7048 0.079 Uiso calc R 1
C C23 0.9079(4) 0.12039(18) 0.76303(16) 0.0612(6) Uani d . 1
C C24 0.7022(4) 0.1133(2) 0.74191(15) 0.0611(6) Uani d . 1
H H24A 0.6420 0.1009 0.7888 0.073 Uiso calc R 1
C C25 0.5828(3) 0.12419(18) 0.65206(14) 0.0488(5) Uani d . 1
H H25A 0.4435 0.1195 0.6395 0.059 Uiso calc R 1
C C26 1.0397(6) 0.1097(3) 0.8620(2) 0.0979(10) Uani d . 1
H H26A 0.9599 0.0814 0.9003 0.147 Uiso calc R 1
H H26B 1.0953 0.1872 0.8835 0.147 Uiso calc R 1
H H26C 1.1470 0.0538 0.8648 0.147 Uiso calc R 1

loop_
_atom_site_aniso_label
_atom_site_aniso_U_11
_atom_site_aniso_U_22
_atom_site_aniso_U_33
_atom_site_aniso_U_12
_atom_site_aniso_U_13
_atom_site_aniso_U_23
S1 0.0664(3) 0.0345(2) 0.0378(2) 0.0055(2) 0.00683(19) 0.0028(2)
O1 0.0824(10) 0.0344(7) 0.0428(8) -0.0006(6) 0.0085(7) 0.0082(6)
O2 0.0805(10) 0.0435(8) 0.0325(7) -0.0048(7) 0.0031(6) 0.0053(6)
O3 0.0577(10) 0.0778(12) 0.0635(10) 0.0028(8) -0.0028(8) -0.0065(8)
O4 0.1095(13) 0.0449(8) 0.0466(8) 0.0111(8) 0.0226(8) 0.0011(7)
O5 0.1107(14) 0.0400(8) 0.0472(8) 0.0014(8) 0.0036(8) 0.0130(6)
N1 0.0400(8) 0.0322(7) 0.0329(7) 0.0018(6) 0.0085(6) -0.0010(6)
C1 0.0334(9) 0.0375(9) 0.0330(9) 0.0000(7) 0.0087(7) -0.0003(7)
C2 0.0540(11) 0.0348(9) 0.0436(11) 0.0034(8) 0.0105(8) 0.0025(8)
C3 0.0640(14) 0.0507(12) 0.0425(11) 0.0050(9) 0.0084(9) 0.0127(9)
C4 0.0638(13) 0.0696(14) 0.0312(9) 0.0039(10) 0.0031(10) 0.0048(9)
C5 0.0520(12) 0.0528(12) 0.0360(10) -0.0028(9) 0.0084(8) -0.0076(8)
C6 0.0384(9) 0.0390(9) 0.0360(9) -0.0015(7) 0.0099(8) -0.0024(7)
C7 0.0505(11) 0.0319(9) 0.0469(11) -0.0026(8) 0.0131(9) -0.0069(8)
C8 0.0537(11) 0.0336(9) 0.0435(11) 0.0026(8) 0.0086(9) 0.0050(7)
C9 0.0397(9) 0.0368(10) 0.0385(9) 0.0004(7) 0.0100(8) 0.0038(7)
C10 0.0540(11) 0.0396(10) 0.0385(10) -0.0020(8) 0.0043(8) 0.0028(8)
C11 0.0446(10) 0.0409(10) 0.0394(10) -0.0013(8) 0.0084(8) 0.0012(8)
C12 0.0415(9) 0.0412(10) 0.0385(10) 0.0021(8) 0.0125(8) 0.0051(8)
C13 0.0434(10) 0.0373(9) 0.0388(9) -0.0029(7) 0.0103(8) 0.0002(7)
C14 0.0454(10) 0.0348(9) 0.0389(9) 0.0027(7) 0.0125(8) 0.0058(7)
C15 0.0437(10) 0.0417(10) 0.0331(9) 0.0023(7) 0.0110(7) 0.0033(7)
C16 0.0556(12) 0.0347(9) 0.0414(10) -0.0028(8) 0.0122(9) 0.0004(7)
C17 0.0492(10) 0.0389(10) 0.0402(10) -0.0001(8) 0.0129(8) 0.0083(8)
C18 0.0726(14) 0.0388(10) 0.0381(10) 0.0047(9) 0.0081(9) -0.0078(8)
C19 0.0617(13) 0.0368(10) 0.0652(15) -0.0009(9) 0.0158(11) 0.0056(9)
C20 0.0516(11) 0.0288(8) 0.0417(10) 0.0040(7) 0.0097(8) 0.0044(7)
C21 0.0552(13) 0.0509(12) 0.0642(14) 0.0031(9) 0.0212(11) 0.0116(10)
C22 0.0509(13) 0.0510(12) 0.0849(18) 0.0051(9) 0.0001(12) 0.0059(11)
C23 0.0856(18) 0.0351(10) 0.0506(13) 0.0081(10) -0.0006(11) -0.0001(9)
C24 0.0904(18) 0.0496(13) 0.0446(11) 0.0080(12) 0.0215(12) 0.0033(10)
C25 0.0569(12) 0.0443(11) 0.0459(11) 0.0037(9) 0.0160(9) 0.0041(9)
C26 0.135(3) 0.0676(17) 0.0595(15) 0.0148(17) -0.0227(16) -0.0053(14)

loop_
_atom_type_symbol
_atom_type_description
_atom_type_scat_dispersion_real
_atom_type_scat_dispersion_imag
_atom_type_scat_source
C C 0.0033 0.0016 'International Tables Vol C Tables 4.2.6.8 and 6.1.1.4'
H H 0.0000 0.0000 'International Tables Vol C Tables 4.2.6.8 and 6.1.1.4'
N N 0.0061 0.0033 'International Tables Vol C Tables 4.2.6.8 and 6.1.1.4'
O O 0.0106 0.0060 'International Tables Vol C Tables 4.2.6.8 and 6.1.1.4'
S S 0.1246 0.1234 'International Tables Vol C Tables 4.2.6.8 and 6.1.1.4'

loop_
_geom_angle_atom_site_label_1
_geom_angle_atom_site_label_2
_geom_angle_atom_site_label_3
_geom_angle
O4 S1 O3 114.22(10)
O4 S1 O5 112.71(10)
O3 S1 O5 112.61(11)
O4 S1 C20 106.70(9)
O3 S1 C20 105.91(10)
O5 S1 C20 103.68(9)
C14 O1 C19 118.80(15)
C15 O2 H1O2 116(2)
C9 N1 C1 121.99(15)
C9 N1 C18 119.15(14)
C1 N1 C18 118.83(14)
N1 C1 C2 122.27(16)
N1 C1 C6 118.75(15)
C2 C1 C6 118.97(16)
C3 C2 C1 119.73(19)
C3 C2 H2A 120.1
C1 C2 H2A 120.1
C2 C3 C4 121.17(19)
C2 C3 H3A 119.4
C4 C3 H3A 119.4
C5 C4 C3 119.95(19)
C5 C4 H4A 120.0
C3 C4 H4A 120.0
C4 C5 C6 120.67(19)
C4 C5 H5A 119.7
C6 C5 H5A 119.7
C5 C6 C7 121.72(17)
C5 C6 C1 119.47(17)
C7 C6 C1 118.78(15)
C8 C7 C6 120.19(16)
C8 C7 H7A 119.9
C6 C7 H7A 119.9
C7 C8 C9 121.25(16)
C7 C8 H8A 119.4
C9 C8 H8A 119.4
N1 C9 C8 118.79(16)
N1 C9 C10 119.58(16)
C8 C9 C10 121.61(16)
C11 C10 C9 124.26(17)
C11 C10 H10A 117.9
C9 C10 H10A 117.9
C10 C11 C12 126.58(17)
C10 C11 H11A 116.7
C12 C11 H11A 116.7
C17 C12 C13 118.38(16)
C17 C12 C11 122.63(16)
C13 C12 C11 118.99(16)
C14 C13 C12 120.82(17)
C14 C13 H13A 119.6
C12 C13 H13A 119.6
O1 C14 C13 126.22(17)
O1 C14 C15 113.55(15)
C13 C14 C15 120.23(16)
O2 C15 C16 118.73(17)
O2 C15 C14 122.36(16)
C16 C15 C14 118.89(16)
C17 C16 C15 120.93(17)
C17 C16 H16A 119.5
C15 C16 H16A 119.5
C16 C17 C12 120.74(17)
C16 C17 H17A 119.6
C12 C17 H17A 119.6
N1 C18 H18A 109.5
N1 C18 H18B 109.5
H18A C18 H18B 109.5
N1 C18 H18C 109.5
H18A C18 H18C 109.5
H18B C18 H18C 109.5
O1 C19 H19A 109.5
O1 C19 H19B 109.5
H19A C19 H19B 109.5
O1 C19 H19C 109.5
H19A C19 H19C 109.5
H19B C19 H19C 109.5
C25 C20 C21 118.64(19)
C25 C20 S1 121.12(15)
C21 C20 S1 120.22(16)
C20 C21 C22 119.5(2)
C20 C21 H21A 120.2
C22 C21 H21A 120.2
C23 C22 C21 121.9(2)
C23 C22 H22A 119.1
C21 C22 H22A 119.1
C24 C23 C22 117.8(2)
C24 C23 C26 121.2(3)
C22 C23 C26 121.0(3)
C23 C24 C25 121.1(2)
C23 C24 H24A 119.5
C25 C24 H24A 119.5
C20 C25 C24 121.0(2)
C20 C25 H25A 119.5
C24 C25 H25A 119.5
C23 C26 H26A 109.5
C23 C26 H26B 109.5
H26A C26 H26B 109.5
C23 C26 H26C 109.5
H26A C26 H26C 109.5
H26B C26 H26C 109.5

loop_
_geom_bond_atom_site_label_1
_geom_bond_atom_site_label_2
_geom_bond_distance
S1 O4 1.4383(16)
S1 O3 1.4421(19)
S1 O5 1.4511(16)
S1 C20 1.785(2)
O1 C14 1.369(2)
O1 C19 1.422(3)
O2 C15 1.341(2)
O2 H1O2 0.83(3)
N1 C9 1.349(2)
N1 C1 1.390(2)
N1 C18 1.481(2)
C1 C2 1.405(3)
C1 C6 1.413(2)
C2 C3 1.371(3)
C2 H2A 0.9300
C3 C4 1.397(3)
C3 H3A 0.9300
C4 C5 1.356(3)
C4 H4A 0.9300
C5 C6 1.404(3)
C5 H5A 0.9300
C6 C7 1.404(3)
C7 C8 1.351(3)
C7 H7A 0.9300
C8 C9 1.407(3)
C8 H8A 0.9300
C9 C10 1.452(3)
C10 C11 1.319(3)
C10 H10A 0.9300
C11 C12 1.454(2)
C11 H11A 0.9300
C12 C17 1.391(3)
C12 C13 1.402(2)
C13 C14 1.374(3)
C13 H13A 0.9300
C14 C15 1.398(3)
C15 C16 1.386(3)
C16 C17 1.372(3)
C16 H16A 0.9300
C17 H17A 0.9300
C18 H18A 0.9600
C18 H18B 0.9600
C18 H18C 0.9600
C19 H19A 0.9600
C19 H19B 0.9600
C19 H19C 0.9600
C20 C25 1.371(3)
C20 C21 1.383(3)
C21 C22 1.389(3)
C21 H21A 0.9300
C22 C23 1.374(4)
C22 H22A 0.9300
C23 C24 1.370(4)
C23 C26 1.522(3)
C24 C25 1.382(3)
C24 H24A 0.9300
C25 H25A 0.9300
C26 H26A 0.9600
C26 H26B 0.9600
C26 H26C 0.9600

loop_
_geom_hbond_atom_site_label_D
_geom_hbond_atom_site_label_H
_geom_hbond_atom_site_label_A
_geom_hbond_site_symmetry_A
_geom_hbond_distance_DH
_geom_hbond_distance_HA
_geom_hbond_distance_DA
_geom_hbond_angle_DHA
_geom_hbond_publ_flag
O2 H1O2 O1 1_555 0.83(3) 2.30(3) 2.666(2) 107(2) y
O2 H1O2 O5 1_656 0.83(3) 1.89(3) 2.655(2) 154(3) y
C3 H3A O4 1_565 0.93 2.4143 3.334(3) 170 y
C5 H5A O2 1_454 0.93 2.3885 3.149(2) 139 y
C25 H25A O3 1_555 0.93 2.5049 2.897(3) 106 y
C2 H2A Cg4 1_565 0.93 2.9143 3.788(2) 157 y
C7 H7A Cg4 1_555 0.93 3.1151 3.818(2) 134 y
C8 H8A Cg4 1_555 0.93 3.3554 3.935(2) 123 y
C13 H13A Cg3 2_565 0.93 3.2409 3.556(2) 102 y

loop_
_geom_torsion_atom_site_label_1
_geom_torsion_atom_site_label_2
_geom_torsion_atom_site_label_3
_geom_torsion_atom_site_label_4
_geom_torsion
C9 N1 C1 C2 -173.31(17)
C18 N1 C1 C2 8.7(3)
C9 N1 C1 C6 5.5(2)
C18 N1 C1 C6 -172.56(16)
N1 C1 C2 C3 178.74(18)
C6 C1 C2 C3 0.0(3)
C1 C2 C3 C4 1.3(3)
C2 C3 C4 C5 -1.1(3)
C3 C4 C5 C6 -0.3(3)
C4 C5 C6 C7 -176.40(19)
C4 C5 C6 C1 1.6(3)
N1 C1 C6 C5 179.77(16)
C2 C1 C6 C5 -1.4(3)
N1 C1 C6 C7 -2.2(2)
C2 C1 C6 C7 176.66(17)
C5 C6 C7 C8 175.84(18)
C1 C6 C7 C8 -2.2(3)
C6 C7 C8 C9 3.5(3)
C1 N1 C9 C8 -4.3(2)
C18 N1 C9 C8 173.76(18)
C1 N1 C9 C10 174.23(16)
C18 N1 C9 C10 -7.8(2)
C7 C8 C9 N1 -0.3(3)
C7 C8 C9 C10 -178.76(18)
N1 C9 C10 C11 159.44(19)
C8 C9 C10 C11 -22.1(3)
C9 C10 C11 C12 -179.49(18)
C10 C11 C12 C17 4.0(3)
C10 C11 C12 C13 -176.44(19)
C17 C12 C13 C14 -0.4(3)
C11 C12 C13 C14 179.98(16)
C19 O1 C14 C13 5.3(3)
C19 O1 C14 C15 -174.71(18)
C12 C13 C14 O1 -179.36(19)
C12 C13 C14 C15 0.7(3)
O1 C14 C15 O2 1.2(3)
C13 C14 C15 O2 -178.87(17)
O1 C14 C15 C16 179.47(17)
C13 C14 C15 C16 -0.6(3)
O2 C15 C16 C17 178.55(17)
C14 C15 C16 C17 0.2(3)
C15 C16 C17 C12 0.1(3)
C13 C12 C17 C16 0.0(3)
C11 C12 C17 C16 179.62(18)
O4 S1 C20 C25 -122.65(17)
O3 S1 C20 C25 -0.58(18)
O5 S1 C20 C25 118.16(16)
O4 S1 C20 C21 59.14(17)
O3 S1 C20 C21 -178.80(16)
O5 S1 C20 C21 -60.06(18)
C25 C20 C21 C22 -1.5(3)
S1 C20 C21 C22 176.71(16)
C20 C21 C22 C23 1.2(3)
C21 C22 C23 C24 0.0(3)
C21 C22 C23 C26 179.8(2)
C22 C23 C24 C25 -0.8(3)
C26 C23 C24 C25 179.4(2)
C21 C20 C25 C24 0.8(3)
S1 C20 C25 C24 -177.46(16)
C23 C24 C25 C20 0.4(3)

loop_
_cod_related_entry_id
_cod_related_entry_database
_cod_related_entry_code
1 ChemSpider 21120273
